data_7025479
loop_
_publ_author_name
'Kurzbach, Dennis'
'Yao, Shenglai'
'Hinderberger, Dariush'
'Klinkhammer, Karl W.'

_publ_section_title
;
 EPR spectroscopic characterization of persistent germyl-substituted
 Pb(III)- and Sn(III)-radicals.
;
_journal_issue 28
_journal_name_full 'Dalton transactions (Cambridge, England : 2003)'
_journal_page_first 6449
_journal_page_last 6459
_journal_paper_doi 10.1039/c001144d
_journal_volume 39
_journal_year 2010
_chemical_formula_sum 'C18 H54 Ge2 Si6 Sn'
_chemical_formula_weight 703.02
_chemical_name_common Tetrakis(tris(trimethylsilyl)germyl)distannene
_chemical_name_systematic
;
Tetrakis[tris(trimethylsilyl)germyl]distannene
;
_space_group_IT_number 15
_symmetry_space_group_name_Hall '-I 2ya'
_symmetry_space_group_name_H-M 'I 1 2/a 1'
_atom_sites_solution_hydrogens geom
_atom_sites_solution_primary direct
_atom_sites_solution_secondary difmap
_audit_creation_method SHELXL-97
_cell_angle_alpha 90.00
_cell_angle_beta 106.60(4)
_cell_angle_gamma 90.00
_cell_formula_units_Z 8
_cell_length_a 23.409(6)
_cell_length_b 13.216(4)
_cell_length_c 23.711(7)
_cell_measurement_temperature 293(2)
_cell_volume 7030(4)
_computing_cell_refinement XSCANS
_computing_data_collection XSCANS
_computing_data_reduction XSCANS
_computing_molecular_graphics SHELXTL-Plus
_computing_structure_refinement 'SHELXL-97 (Sheldrick, 1997)'
_computing_structure_solution 'SHELXS-97 (Sheldrick, 1990)'
_diffrn_ambient_temperature 293(2)
_diffrn_measured_fraction_theta_full 0.999
_diffrn_measured_fraction_theta_max 0.999
_diffrn_measurement_device_type 'Siemens P4 4-circle-diffractometer'
_diffrn_measurement_method 'Profile fitted 2\q/\w scans'
_diffrn_radiation_monochromator graphite
_diffrn_radiation_source 'fine-focus sealed tube'
_diffrn_radiation_type MoK\a
_diffrn_radiation_wavelength 0.71073
_diffrn_reflns_av_R_equivalents 0.0769
_diffrn_reflns_av_sigmaI/netI 0.1016
_diffrn_reflns_limit_h_max 28
_diffrn_reflns_limit_h_min -28
_diffrn_reflns_limit_k_max 0
_diffrn_reflns_limit_k_min -16
_diffrn_reflns_limit_l_max 29
_diffrn_reflns_limit_l_min -29
_diffrn_reflns_number 13666
_diffrn_reflns_theta_full 26.00
_diffrn_reflns_theta_max 26.00
_diffrn_reflns_theta_min 2.16
_diffrn_standards_interval_count 100
_diffrn_standards_number 3
_exptl_absorpt_coefficient_mu 2.614
_exptl_absorpt_correction_T_max .923
_exptl_absorpt_correction_T_min .789
_exptl_absorpt_correction_type multi-scan
_exptl_crystal_colour brown
_exptl_crystal_density_diffrn 1.329
_exptl_crystal_density_method 'not measured'
_exptl_crystal_description platelett
_exptl_crystal_F_000 2880
_exptl_crystal_size_max 0.62
_exptl_crystal_size_mid 0.59
_exptl_crystal_size_min 0.23
_refine_diff_density_max 0.721
_refine_diff_density_min -0.732
_refine_diff_density_rms 0.123
_refine_ls_extinction_method none
_refine_ls_goodness_of_fit_ref 0.861
_refine_ls_hydrogen_treatment mixed
_refine_ls_matrix_type full
_refine_ls_number_parameters 348
_refine_ls_number_reflns 6909
_refine_ls_number_restraints 32
_refine_ls_restrained_S_all 0.860
_refine_ls_R_factor_all 0.0669
_refine_ls_R_factor_gt 0.0360
_refine_ls_shift/su_max 0.001
_refine_ls_shift/su_mean 0.000
_refine_ls_structure_factor_coef Fsqd
_refine_ls_weighting_details 'calc w=1/[\s^2^(Fo^2^)+(0.0270P)^2^+0.0000P] where P=(Fo^2^+2Fc^2^)/3'
_refine_ls_weighting_scheme calc
_refine_ls_wR_factor_gt 0.0735
_refine_ls_wR_factor_ref 0.0817
_reflns_number_gt 4687
_reflns_number_total 6909
_reflns_threshold_expression >2sigma(I)
_cod_data_source_file c001144d.txt
_cod_data_source_block sngesi3
_cod_original_cell_volume 7030(3)
_cod_database_code 7025479

loop_
_symmetry_equiv_pos_as_xyz
'x, y, z'
'-x+1/2, y, -z'
'x+1/2, y+1/2, z+1/2'
'-x+1, y+1/2, -z+1/2'
'-x, -y, -z'
'x-1/2, -y, z'
'-x+1/2, -y+1/2, -z+1/2'
'x, -y+1/2, z+1/2'

loop_
_atom_site_label
_atom_site_type_symbol
_atom_site_fract_x
_atom_site_fract_y
_atom_site_fract_z
_atom_site_U_iso_or_equiv
_atom_site_adp_type
_atom_site_occupancy
_atom_site_symmetry_multiplicity
_atom_site_calc_flag
_atom_site_refinement_flags
_atom_site_disorder_assembly
_atom_site_disorder_group
Sn1 Sn 0.208227(19) 0.63457(4) 0.44303(2) 0.02264(16) Uani 0.972(3) 1 d PDU . .
Ge1 Ge 0.119761(19) 0.76599(3) 0.44547(2) 0.02716(12) Uani 1 1 d D . .
Ge2 Ge 0.18212(2) 0.46832(4) 0.37241(2) 0.02795(12) Uani 1 1 d D A .
Sn1A Sn 0.1923(7) 0.6020(10) 0.4613(5) 0.021(4) Uani 0.028(3) 1 d PDU . .
Si11 Si 0.11893(6) 0.92103(10) 0.39103(7) 0.0387(3) Uani 1 1 d . . .
Si12 Si 0.02246(6) 0.69041(10) 0.41007(6) 0.0334(3) Uani 1 1 d . . .
Si21 Si 0.10159(6) 0.34591(10) 0.35343(6) 0.0349(3) Uani 1 1 d . . .
Si13 Si 0.12484(6) 0.81809(12) 0.54465(6) 0.0420(4) Uani 1 1 d . . .
Si22 Si 0.17580(8) 0.54634(11) 0.27854(6) 0.0450(4) Uani 1 1 d . . .
C211 C 0.0869(3) 0.2920(4) 0.4217(2) 0.0478(13) Uani 1 1 d . . .
H21A H 0.0569 0.2403 0.4107 0.09(2) Uiso 1 1 calc R . .
H21B H 0.0732 0.3449 0.4425 0.058(17) Uiso 1 1 calc R . .
H21C H 0.1230 0.2635 0.4468 0.08(2) Uiso 1 1 calc R . .
C111 C 0.0413(2) 0.9765(4) 0.3716(3) 0.0513(15) Uani 1 1 d . . .
H11A H 0.0405 1.0386 0.3504 0.063(18) Uiso 1 1 calc R . .
H11B H 0.0305 0.9896 0.4070 0.15(4) Uiso 1 1 calc R . .
H11C H 0.0136 0.9294 0.3476 0.030(12) Uiso 1 1 calc R . .
C212 C 0.1233(3) 0.2382(4) 0.3123(2) 0.0522(15) Uani 1 1 d . . .
H21D H 0.0912 0.1904 0.3011 0.014(10) Uiso 1 1 calc R . .
H21E H 0.1581 0.2054 0.3370 0.08(2) Uiso 1 1 calc R . .
H21F H 0.1319 0.2636 0.2776 0.07(2) Uiso 1 1 calc R . .
C213 C 0.0294(2) 0.3988(4) 0.3060(3) 0.0506(14) Uani 1 1 d . . .
H21G H -0.0002 0.3463 0.2970 0.059(17) Uiso 1 1 calc R . .
H21H H 0.0351 0.4245 0.2701 0.033(13) Uiso 1 1 calc R . .
H21I H 0.0163 0.4525 0.3266 0.08(2) Uiso 1 1 calc R . .
C121 C 0.0260(2) 0.5585(4) 0.4401(2) 0.0466(14) Uani 1 1 d . . .
H12A H -0.0123 0.5268 0.4255 0.036(13) Uiso 1 1 calc R . .
H12B H 0.0368 0.5610 0.4823 0.11(3) Uiso 1 1 calc R . .
H12C H 0.0552 0.5202 0.4279 0.07(2) Uiso 1 1 calc R . .
C221 C 0.1621(3) 0.4505(5) 0.2165(2) 0.0611(17) Uani 1 1 d . . .
H22A H 0.1576 0.4850 0.1799 0.070(19) Uiso 1 1 calc R . .
H22B H 0.1264 0.4130 0.2146 0.12(3) Uiso 1 1 calc R . .
H22C H 0.1953 0.4048 0.2237 0.09(2) Uiso 1 1 calc R . .
C131 C 0.2005(3) 0.8628(5) 0.5882(3) 0.0656(19) Uani 1 1 d . . .
H13A H 0.2005 0.8753 0.6281 0.18(5) Uiso 1 1 calc R . .
H13B H 0.2101 0.9241 0.5712 0.08(2) Uiso 1 1 calc R . .
H13C H 0.2295 0.8119 0.5876 0.12(3) Uiso 1 1 calc R . .
C112 C 0.1395(3) 0.9056(5) 0.3207(3) 0.0550(15) Uani 1 1 d . . .
H11D H 0.1480 0.9708 0.3070 0.09(2) Uiso 1 1 calc R . .
H11E H 0.1070 0.8749 0.2916 0.08(2) Uiso 1 1 calc R . .
H11F H 0.1742 0.8634 0.3275 0.10(3) Uiso 1 1 calc R . .
C122 C -0.0339(2) 0.7653(5) 0.4353(3) 0.0587(16) Uani 1 1 d . . .
H12D H -0.0730 0.7381 0.4178 0.11(3) Uiso 1 1 calc R . .
H12E H -0.0328 0.8347 0.4237 0.059(18) Uiso 1 1 calc R . .
H12F H -0.0247 0.7614 0.4774 0.09(3) Uiso 1 1 calc R . .
C123 C -0.0057(3) 0.6851(5) 0.3281(2) 0.0612(18) Uani 1 1 d . . .
H12G H -0.0445 0.6543 0.3167 0.11(3) Uiso 1 1 calc R . .
H12H H 0.0211 0.6458 0.3130 0.08(2) Uiso 1 1 calc R . .
H12I H -0.0083 0.7524 0.3124 0.10(3) Uiso 1 1 calc R . .
C113 C 0.1702(3) 1.0169(4) 0.4387(3) 0.0654(19) Uani 1 1 d . . .
H11G H 0.1731 1.0752 0.4156 0.12(3) Uiso 1 1 calc R . .
H11H H 0.2091 0.9876 0.4545 0.14(4) Uiso 1 1 calc R . .
H11I H 0.1546 1.0367 0.4704 0.15(4) Uiso 1 1 calc R . .
C132 C 0.0727(3) 0.9283(6) 0.5422(3) 0.081(3) Uani 1 1 d . . .
H13D H 0.0764 0.9511 0.5815 0.10(3) Uiso 1 1 calc R . .
H13E H 0.0324 0.9073 0.5240 0.15(4) Uiso 1 1 calc R . .
H13F H 0.0829 0.9826 0.5199 0.09(3) Uiso 1 1 calc R . .
C133 C 0.1014(3) 0.7129(6) 0.5861(3) 0.0714(19) Uani 1 1 d . . .
H13G H 0.1002 0.7372 0.6239 0.14(3) Uiso 1 1 calc R . .
H13H H 0.1294 0.6582 0.5912 0.13(4) Uiso 1 1 calc R . .
H13I H 0.0625 0.6895 0.5643 0.09(2) Uiso 1 1 calc R . .
C222 C 0.1125(5) 0.6391(6) 0.2552(3) 0.090(3) Uani 1 1 d . . .
H22D H 0.1128 0.6699 0.2186 0.12(3) Uiso 1 1 calc R . .
H22E H 0.1170 0.6905 0.2848 0.19(5) Uiso 1 1 calc R . .
H22F H 0.0754 0.6044 0.2503 0.24(8) Uiso 1 1 calc R . .
C223 C 0.2463(5) 0.6187(7) 0.2834(3) 0.098(3) Uani 1 1 d . . .
H22G H 0.2423 0.6541 0.2472 0.11(3) Uiso 1 1 calc R . .
H22H H 0.2792 0.5725 0.2905 0.13(4) Uiso 1 1 calc R . .
H22I H 0.2533 0.6665 0.3152 0.11(3) Uiso 1 1 calc R . .
Si23 Si 0.27506(6) 0.37400(11) 0.39254(7) 0.0432(3) Uani 1 1 d D . .
C231 C 0.3329(7) 0.4369(15) 0.4530(8) 0.062(7) Uani 0.48(2) 1 d PDU A 1
H23A H 0.3703 0.4026 0.4589 0.093 Uiso 0.48(2) 1 calc PR A 1
H23B H 0.3211 0.4343 0.4886 0.093 Uiso 0.48(2) 1 calc PR A 1
H23C H 0.3370 0.5062 0.4427 0.093 Uiso 0.48(2) 1 calc PR A 1
C232 C 0.3083(9) 0.381(2) 0.3247(7) 0.103(10) Uani 0.48(2) 1 d PDU A 1
H23D H 0.3437 0.3401 0.3326 0.154 Uiso 0.48(2) 1 calc PR A 1
H23E H 0.3180 0.4497 0.3184 0.154 Uiso 0.48(2) 1 calc PR A 1
H23F H 0.2794 0.3559 0.2901 0.154 Uiso 0.48(2) 1 calc PR A 1
C233 C 0.2722(7) 0.2377(9) 0.4069(11) 0.078(7) Uani 0.48(2) 1 d PDU A 1
H23G H 0.3119 0.2126 0.4237 0.117 Uiso 0.48(2) 1 calc PR A 1
H23H H 0.2541 0.2030 0.3706 0.117 Uiso 0.48(2) 1 calc PR A 1
H23I H 0.2490 0.2264 0.4338 0.117 Uiso 0.48(2) 1 calc PR A 1
C234 C 0.3406(6) 0.4518(13) 0.4324(7) 0.047(5) Uani 0.52(2) 1 d PDU A 2
H23J H 0.3736 0.4082 0.4501 0.070 Uiso 0.52(2) 1 calc PR A 2
H23K H 0.3307 0.4909 0.4624 0.070 Uiso 0.52(2) 1 calc PR A 2
H23L H 0.3513 0.4965 0.4051 0.070 Uiso 0.52(2) 1 calc PR A 2
C235 C 0.2716(7) 0.2672(12) 0.4495(7) 0.082(6) Uani 0.52(2) 1 d PDU A 2
H23M H 0.2366 0.2266 0.4339 0.123 Uiso 0.52(2) 1 calc PR A 2
H23N H 0.2699 0.2977 0.4858 0.123 Uiso 0.52(2) 1 calc PR A 2
H23O H 0.3064 0.2254 0.4566 0.123 Uiso 0.52(2) 1 calc PR A 2
C236 C 0.2887(7) 0.3094(14) 0.3294(7) 0.070(6) Uani 0.52(2) 1 d PDU A 2
H23P H 0.3224 0.2652 0.3428 0.106 Uiso 0.52(2) 1 calc PR A 2
H23Q H 0.2967 0.3586 0.3028 0.106 Uiso 0.52(2) 1 calc PR A 2
H23R H 0.2542 0.2706 0.3095 0.106 Uiso 0.52(2) 1 calc PR A 2

loop_
_atom_site_aniso_label
_atom_site_aniso_U_11
_atom_site_aniso_U_22
_atom_site_aniso_U_33
_atom_site_aniso_U_23
_atom_site_aniso_U_13
_atom_site_aniso_U_12
Sn1 0.02248(18) 0.0225(2) 0.0233(2) -0.00095(18) 0.00726(15) 0.00054(15)
Ge1 0.0231(2) 0.0257(2) 0.0332(3) -0.00094(19) 0.00889(19) 0.00239(18)
Ge2 0.0323(3) 0.0266(3) 0.0245(2) -0.00334(19) 0.00741(19) -0.00149(19)
Sn1A 0.019(6) 0.029(7) 0.017(6) 0.005(5) 0.007(5) -0.009(5)
Si11 0.0310(7) 0.0265(7) 0.0550(9) 0.0069(6) 0.0064(6) 0.0023(5)
Si12 0.0285(7) 0.0399(8) 0.0312(7) 0.0050(6) 0.0078(5) -0.0053(5)
Si21 0.0393(7) 0.0298(7) 0.0306(7) -0.0018(5) 0.0018(5) -0.0052(5)
Si13 0.0312(7) 0.0524(9) 0.0396(8) -0.0179(7) 0.0056(6) 0.0121(6)
Si22 0.0729(10) 0.0364(8) 0.0299(8) 0.0007(6) 0.0210(7) -0.0016(7)
C211 0.058(4) 0.033(3) 0.049(3) 0.004(2) 0.010(3) -0.011(3)
C111 0.042(3) 0.030(3) 0.076(4) 0.008(3) 0.006(3) 0.010(2)
C212 0.071(4) 0.033(3) 0.044(3) -0.010(2) 0.003(3) -0.007(3)
C213 0.037(3) 0.058(4) 0.047(3) -0.005(3) -0.004(2) -0.005(3)
C121 0.049(3) 0.045(3) 0.045(3) 0.007(2) 0.013(3) -0.018(3)
C221 0.093(5) 0.061(4) 0.029(3) -0.003(3) 0.017(3) 0.003(4)
C131 0.046(4) 0.062(4) 0.073(5) -0.026(4) -0.008(3) 0.008(3)
C112 0.048(4) 0.056(4) 0.060(4) 0.019(3) 0.014(3) 0.004(3)
C122 0.029(3) 0.076(5) 0.073(5) 0.003(3) 0.017(3) -0.002(3)
C123 0.081(5) 0.055(4) 0.040(3) 0.007(3) 0.004(3) -0.022(4)
C113 0.053(4) 0.032(3) 0.096(5) 0.009(3) -0.004(4) -0.009(3)
C132 0.061(5) 0.095(6) 0.074(5) -0.042(5) -0.002(4) 0.045(4)
C133 0.084(5) 0.096(5) 0.043(4) -0.003(3) 0.030(4) -0.004(4)
C222 0.144(8) 0.076(5) 0.051(4) 0.023(4) 0.029(4) 0.050(6)
C223 0.140(8) 0.103(7) 0.070(5) -0.019(5) 0.062(5) -0.063(7)
Si23 0.0384(8) 0.0368(8) 0.0497(9) -0.0102(7) 0.0048(6) 0.0063(6)
C231 0.051(10) 0.044(9) 0.087(14) -0.007(10) 0.012(9) 0.014(7)
C232 0.112(17) 0.17(2) 0.044(9) 0.021(12) 0.048(10) 0.080(17)
C233 0.054(9) 0.049(9) 0.132(19) -0.004(9) 0.028(10) 0.001(7)
C234 0.028(6) 0.043(8) 0.068(10) -0.022(8) 0.011(7) -0.006(5)
C235 0.085(11) 0.054(9) 0.083(12) 0.010(8) -0.015(9) 0.004(8)
C236 0.071(10) 0.084(12) 0.054(9) -0.030(9) 0.014(7) 0.026(9)

loop_
_atom_type_symbol
_atom_type_description
_atom_type_scat_dispersion_real
_atom_type_scat_dispersion_imag
_atom_type_scat_source
C C 0.0033 0.0016 'International Tables Vol C Tables 4.2.6.8 and 6.1.1.4'
H H 0.0000 0.0000 'International Tables Vol C Tables 4.2.6.8 and 6.1.1.4'
Si Si 0.0817 0.0704 'International Tables Vol C Tables 4.2.6.8 and 6.1.1.4'
Ge Ge 0.1547 1.8001 'International Tables Vol C Tables 4.2.6.8 and 6.1.1.4'
Sn Sn -0.6537 1.4246 'International Tables Vol C Tables 4.2.6.8 and 6.1.1.4'

loop_
_geom_angle_atom_site_label_1
_geom_angle_atom_site_label_2
_geom_angle_atom_site_label_3
_geom_angle
_geom_angle_site_symmetry_1
_geom_angle_site_symmetry_3
Sn1A Sn1 Ge1 81.6(4) . .
Sn1A Sn1 Ge2 80.5(4) . .
Ge1 Sn1 Ge2 119.37(3) . .
Sn1A Sn1 Sn1A 83.2(7) . 2_556
Ge1 Sn1 Sn1A 123.2(5) . 2_556
Ge2 Sn1 Sn1A 111.4(4) . 2_556
Sn1A Sn1 Sn1 77.3(6) . 2_556
Ge1 Sn1 Sn1 107.52(4) . 2_556
Ge2 Sn1 Sn1 123.779(18) . 2_556
Sn1A Sn1 Sn1 15.8(5) 2_556 2_556
Si12 Ge1 Si11 107.63(5) . .
Si12 Ge1 Si13 103.62(6) . .
Si11 Ge1 Si13 105.56(6) . .
Si12 Ge1 Sn1A 102.1(4) . .
Si11 Ge1 Sn1A 131.3(5) . .
Si13 Ge1 Sn1A 103.8(2) . .
Si12 Ge1 Sn1 112.23(4) . .
Si11 Ge1 Sn1 114.85(5) . .
Si13 Ge1 Sn1 112.12(5) . .
Sn1A Ge1 Sn1 16.4(5) . .
Si22 Ge2 Si21 105.88(6) . .
Si22 Ge2 Si23 102.41(6) . .
Si21 Ge2 Si23 107.37(6) . .
Si22 Ge2 Sn1A 114.0(4) . .
Si21 Ge2 Sn1A 118.1(5) . .
Si23 Ge2 Sn1A 107.83(19) . .
Si22 Ge2 Sn1 99.54(5) . .
Si21 Ge2 Sn1 132.67(4) . .
Si23 Ge2 Sn1 105.17(5) . .
Sn1A Ge2 Sn1 16.4(5) . .
Sn1 Sn1A Ge2 83.0(5) . .
Sn1 Sn1A Ge1 82.0(5) . .
Ge2 Sn1A Ge1 120.1(2) . .
Sn1 Sn1A Sn1 86.9(9) . 2_556
Ge2 Sn1A Sn1 127.1(3) . 2_556
Ge1 Sn1A Sn1 109.5(2) . 2_556
Sn1 Sn1A Sn1A 80.8(10) . 2_556
Ge2 Sn1A Sn1A 111.4(8) . 2_556
Ge1 Sn1A Sn1A 122.64(14) . 2_556
Sn1 Sn1A Sn1A 16.0(4) 2_556 2_556
C112 Si11 C113 109.0(3) . .
C112 Si11 C111 107.4(3) . .
C113 Si11 C111 106.8(3) . .
C112 Si11 Ge1 114.7(2) . .
C113 Si11 Ge1 110.0(2) . .
C111 Si11 Ge1 108.61(19) . .
C123 Si12 C121 108.9(3) . .
C123 Si12 C122 106.3(3) . .
C121 Si12 C122 109.1(3) . .
C123 Si12 Ge1 113.3(2) . .
C121 Si12 Ge1 108.59(17) . .
C122 Si12 Ge1 110.5(2) . .
C212 Si21 C213 107.6(3) . .
C212 Si21 C211 107.6(3) . .
C213 Si21 C211 107.5(3) . .
C212 Si21 Ge2 106.9(2) . .
C213 Si21 Ge2 112.45(19) . .
C211 Si21 Ge2 114.51(17) . .
C131 Si13 C133 108.5(3) . .
C131 Si13 C132 105.9(3) . .
C133 Si13 C132 107.7(4) . .
C131 Si13 Ge1 113.7(2) . .
C133 Si13 Ge1 111.0(2) . .
C132 Si13 Ge1 109.7(2) . .
C222 Si22 C223 106.9(5) . .
C222 Si22 C221 105.3(4) . .
C223 Si22 C221 109.8(3) . .
C222 Si22 Ge2 112.6(3) . .
C223 Si22 Ge2 109.7(3) . .
C221 Si22 Ge2 112.4(2) . .
C236 Si23 C233 73.6(8) . .
C236 Si23 C231 125.5(8) . .
C233 Si23 C231 110.6(7) . .
C236 Si23 C234 111.2(6) . .
C233 Si23 C234 121.0(9) . .
C231 Si23 C234 18.6(9) . .
C236 Si23 C235 106.1(7) . .
C233 Si23 C235 33.0(5) . .
C231 Si23 C235 87.4(7) . .
C234 Si23 C235 103.7(6) . .
C236 Si23 C232 32.3(6) . .
C233 Si23 C232 103.8(7) . .
C231 Si23 C232 103.7(7) . .
C234 Si23 C232 85.9(8) . .
C235 Si23 C232 133.8(8) . .
C236 Si23 Ge2 115.7(5) . .
C233 Si23 Ge2 117.4(4) . .
C231 Si23 Ge2 109.5(6) . .
C234 Si23 Ge2 112.2(6) . .
C235 Si23 Ge2 106.9(5) . .
C232 Si23 Ge2 110.8(5) . .

loop_
_geom_bond_atom_site_label_1
_geom_bond_atom_site_label_2
_geom_bond_distance
_geom_bond_site_symmetry_2
Sn1 Sn1A 0.78(2) .
Sn1 Ge1 2.7161(7) .
Sn1 Ge2 2.7239(8) .
Sn1 Sn1A 2.781(8) 2_556
Sn1 Sn1 2.8469(15) 2_556
Ge1 Si12 2.4078(15) .
Ge1 Si11 2.4188(15) .
Ge1 Si13 2.4206(16) .
Ge1 Sn1A 2.714(5) .
Ge2 Si22 2.4190(16) .
Ge2 Si21 2.4265(15) .
Ge2 Si23 2.4334(16) .
Ge2 Sn1A 2.707(5) .
Sn1A Sn1 2.781(8) 2_556
Sn1A Sn1A 2.80(2) 2_556
Si11 C112 1.875(6) .
Si11 C113 1.884(6) .
Si11 C111 1.890(5) .
Si12 C123 1.867(6) .
Si12 C121 1.876(5) .
Si12 C122 1.879(6) .
Si21 C212 1.877(5) .
Si21 C213 1.878(5) .
Si21 C211 1.889(5) .
Si13 C131 1.872(6) .
Si13 C133 1.872(7) .
Si13 C132 1.890(6) .
Si22 C222 1.881(7) .
Si22 C223 1.882(7) .
Si22 C221 1.898(6) .
Si23 C236 1.829(10) .
Si23 C233 1.838(10) .
Si23 C231 1.863(8) .
Si23 C234 1.865(7) .
Si23 C235 1.971(11) .
Si23 C232 1.980(11) .
